data_4078392
loop_
_publ_author_name
'Lindner, Ekkehard'
'Pautz, Stefan'
'Fawzi, Riad'
'Steimann, Manfred'

_publ_section_title
;
 Behavior of (Ether&#x2212;phosphine)ruthenium(II) Complexes
 [(\h6-C6Me6)RuH(P&#x2312;O)][BF4] Containing Reactive Ru&#x2212;O and
 Ru&#x2212;H Bonds toward Various Small Molecules and Their Application in
 Ring-Opening Metathesis Polymerization
;
_journal_issue 14
_journal_name_full Organometallics
_journal_page_first 3006
_journal_paper_doi 10.1021/om980001o
_journal_volume 17
_journal_year 1998
_chemical_formula_sum 'C28 H56 B F4 O P Ru S2'
_chemical_formula_weight 691.70
_chemical_name_systematic
; 
 ? 
;
_space_group_IT_number 4
_symmetry_cell_setting monoclinic
_symmetry_space_group_name_Hall 'P 2yb'
_symmetry_space_group_name_H-M 'P 1 21 1'
_atom_sites_solution_hydrogens geom
_atom_sites_solution_primary direct
_atom_sites_solution_secondary difmap
_audit_creation_method SHELXL
_cell_angle_alpha 90.00
_cell_angle_beta 96.38(2)
_cell_angle_gamma 90.00
_cell_formula_units_Z 2
_cell_length_a 8.632(2)
_cell_length_b 15.857(4)
_cell_length_c 10.622(3)
_cell_measurement_reflns_used 30
_cell_measurement_temperature 173(2)
_cell_measurement_theta_max 30
_cell_measurement_theta_min 15
_cell_volume 1444.9(6)
_computing_cell_refinement 'Siemens P4'
_computing_data_collection 'Siemens P4'
_computing_data_reduction 'Siemens XDISK'
_computing_molecular_graphics 'Siemens XP'
_computing_publication_material 'Siemens XCIF'
_computing_structure_refinement 'SHELXTL-5.03 (Sheldrick, 1995)'
_computing_structure_solution 'SHELXTL-5.03 (Sheldrick, 1995)'
_diffrn_ambient_temperature 173(2)
_diffrn_measurement_device 'Siemens P4'
_diffrn_measurement_method 'Omega Scan'
_diffrn_radiation_monochromator graphite
_diffrn_radiation_source 'fine-focus sealed tube'
_diffrn_radiation_type MoK\a
_diffrn_radiation_wavelength 0.71073
_diffrn_reflns_av_R_equivalents 0.0158
_diffrn_reflns_av_sigmaI/netI 0.0212
_diffrn_reflns_limit_h_max 10
_diffrn_reflns_limit_h_min -10
_diffrn_reflns_limit_k_max 18
_diffrn_reflns_limit_k_min -18
_diffrn_reflns_limit_l_max 12
_diffrn_reflns_limit_l_min -12
_diffrn_reflns_number 10186
_diffrn_reflns_theta_max 25.02
_diffrn_reflns_theta_min 2.32
_diffrn_standards_interval_count 58
_diffrn_standards_number 2
_exptl_absorpt_coefficient_mu 0.791
_exptl_absorpt_correction_T_max 0.563
_exptl_absorpt_correction_T_min 0.520
_exptl_absorpt_correction_type psi-scan
_exptl_crystal_colour red
_exptl_crystal_density_diffrn 1.590
_exptl_crystal_description cube
_exptl_crystal_F_000 728
_exptl_crystal_size_max 0.40
_exptl_crystal_size_mid 0.30
_exptl_crystal_size_min 0.30
_refine_diff_density_max 0.328
_refine_diff_density_min -0.340
_refine_diff_density_rms 0.057
_refine_ls_abs_structure_details 'Flack H D (1983), Acta Cryst. A39, 876-881'
_refine_ls_abs_structure_Flack -0.01(2)
_refine_ls_extinction_method none
_refine_ls_goodness_of_fit_all 0.939
_refine_ls_goodness_of_fit_obs 0.939
_refine_ls_hydrogen_treatment riding
_refine_ls_matrix_type full
_refine_ls_number_parameters 343
_refine_ls_number_reflns 5108
_refine_ls_number_restraints 1
_refine_ls_restrained_S_all 0.939
_refine_ls_restrained_S_obs 0.939
_refine_ls_R_factor_all 0.0206
_refine_ls_R_factor_obs 0.0201
_refine_ls_shift/esd_max -0.002
_refine_ls_shift/esd_mean 0.000
_refine_ls_structure_factor_coef Fsqd
_refine_ls_weighting_scheme
; calc 
 [0.00000+1.00000exp(5.00(sin\q/\l)^2^)]/ 
   [\s^2^(Fo^2^)+0.0000+0.6143*P+(0.0883P)^2^+0.0000sin\q/\l] 
 where P = 0.33333Fo^2^ + 0.66667Fc^2^ 
;
_refine_ls_wR_factor_all 0.0559
_refine_ls_wR_factor_obs 0.0552
_reflns_number_observed 4984
_reflns_number_total 5108
_reflns_observed_criterion >2sigma(I)
_cod_data_source_file om980001o.cif
_cod_data_source_block 9a
_cod_depositor_comments
;
The following automatic conversions were performed:

'_exptl_absorpt_correction_type' value 'Psi-scan' changed to
'psi-scan' according to
/home/saulius/struct/CIF-dictionaries/cif_core.dic dictionary named
'cif_core.dic' version 2.4.1 from 2010-06-29.

Automatic conversion script
Id: cif_fix_values 1715 2011-07-08 13:25:40Z adriana 
;
_cod_original_cell_volume 1444.9(7)
_cod_original_sg_symbol_H-M 'P 2(1)'
_cod_database_code 4078392

loop_
_symmetry_equiv_pos_as_xyz
'x, y, z'
'-x, y+1/2, -z'

loop_
_atom_site_aniso_label
_atom_site_aniso_U_11
_atom_site_aniso_U_22
_atom_site_aniso_U_33
_atom_site_aniso_U_23
_atom_site_aniso_U_13
_atom_site_aniso_U_12
Ru1 0.01767(8) 0.01638(8) 0.01847(9) 0.00013(7) 0.00302(5) 0.00204(7)
P1 0.0206(2) 0.0182(2) 0.0185(2) -0.0010(2) 0.0037(2) 0.0013(2)
S1 0.0328(3) 0.0181(2) 0.0320(3) -0.0004(2) -0.0029(2) 0.0034(2)
S2 0.0218(2) 0.0384(3) 0.0300(3) -0.0028(2) 0.0074(2) 0.0055(2)
O1 0.0428(10) 0.0287(8) 0.0211(8) 0.0008(7) -0.0012(7) 0.0095(7)
C1 0.0382(13) 0.0309(12) 0.0368(13) -0.0086(10) 0.0000(11) 0.0142(10)
C2 0.0335(12) 0.0276(12) 0.0211(11) 0.0012(9) 0.0033(9) 0.0076(9)
C3 0.0415(13) 0.0322(12) 0.0271(12) -0.0048(11) -0.0058(10) 0.0116(11)
C4 0.0480(15) 0.0359(13) 0.0246(12) 0.0003(10) -0.0071(10) 0.0059(11)
C5 0.0278(11) 0.0263(11) 0.0258(11) -0.0011(9) 0.0058(9) 0.0002(9)
C6 0.0342(12) 0.0273(11) 0.0425(14) 0.0042(10) 0.0142(10) -0.0031(10)
C7 0.0374(14) 0.0236(11) 0.0455(15) -0.0035(10) 0.0060(11) -0.0092(10)
C8 0.0396(13) 0.0270(11) 0.0345(13) -0.0082(10) -0.0031(10) -0.0032(10)
C9 0.0353(12) 0.0243(11) 0.0250(11) -0.0025(9) 0.0042(9) -0.0025(9)
C10 0.0235(10) 0.0195(10) 0.0263(11) -0.0023(8) 0.0058(8) 0.0002(8)
C11 0.0285(11) 0.0291(11) 0.0271(10) -0.0023(9) 0.0039(9) -0.0030(9)
C12 0.0328(12) 0.049(2) 0.0289(11) 0.0024(10) 0.0078(10) -0.0134(10)
C13 0.0330(13) 0.059(2) 0.0358(13) -0.0023(13) 0.0166(11) -0.0021(12)
C14 0.0381(14) 0.046(2) 0.0402(14) -0.0143(12) 0.0135(12) 0.0039(12)
C15 0.0285(11) 0.0293(12) 0.0309(12) -0.0065(9) 0.0078(9) 0.0011(9)
C16 0.0220(10) 0.0258(11) 0.0210(10) -0.0007(9) 0.0050(8) 0.0010(9)
C17 0.0284(11) 0.0283(11) 0.0182(9) -0.0014(8) -0.0037(9) 0.0041(8)
C18 0.0279(11) 0.0373(14) 0.0215(10) 0.0094(10) 0.0016(9) 0.0035(10)
C19 0.0309(12) 0.0245(11) 0.0331(12) 0.0097(10) -0.0018(10) 0.0012(9)
C20 0.0268(11) 0.0223(10) 0.0355(13) 0.0009(9) -0.0020(9) 0.0089(9)
C21 0.0178(10) 0.0296(12) 0.0284(11) 0.0014(9) 0.0001(8) 0.0073(8)
C22 0.0195(9) 0.0266(11) 0.0261(10) 0.0024(8) -0.0023(8) 0.0023(8)
C23 0.054(2) 0.0399(15) 0.0303(13) -0.0109(11) 0.0013(12) 0.0066(13)
C24 0.050(2) 0.074(2) 0.0281(14) 0.0107(14) 0.0117(12) -0.005(2)
C25 0.055(2) 0.0364(15) 0.053(2) 0.0234(14) -0.0031(14) -0.0107(13)
C26 0.051(2) 0.0244(12) 0.055(2) -0.0059(12) -0.0016(13) 0.0108(11)
C27 0.0236(11) 0.057(2) 0.0343(13) -0.0070(12) 0.0056(10) 0.0067(11)
C28 0.0270(12) 0.0343(13) 0.049(2) 0.0024(11) 0.0047(11) -0.0036(10)
B 0.0375(14) 0.0290(12) 0.0252(13) -0.0022(10) 0.0063(11) -0.0017(11)
F1 0.104(2) 0.0393(10) 0.090(2) -0.0036(11) 0.021(2) 0.0108(12)
F2 0.0567(12) 0.110(2) 0.0665(15) 0.0407(15) -0.0082(11) -0.0105(13)
F3 0.0679(14) 0.074(2) 0.092(2) 0.0029(13) 0.0342(13) -0.0278(12)
F4 0.117(2) 0.091(2) 0.0426(12) -0.0270(12) 0.0271(13) -0.024(2)

loop_
_atom_site_label
_atom_site_type_symbol
_atom_site_fract_x
_atom_site_fract_y
_atom_site_fract_z
_atom_site_U_iso_or_equiv
_atom_site_thermal_displace_type
_atom_site_occupancy
_atom_site_calc_flag
_atom_site_refinement_flags
Ru1 Ru 1.00948(2) 0.684267(6) 1.273169(13) 0.01743(6) Uani 1 d .
P1 P 0.90823(6) 0.65155(4) 1.06458(5) 0.01897(11) Uani 1 d .
S1 S 0.97022(7) 0.83107(4) 1.23463(6) 0.02810(13) Uani 1 d .
S2 S 0.75582(7) 0.72037(4) 1.31874(6) 0.02972(12) Uani 1 d .
O1 O 0.6432(2) 0.79308(11) 0.7992(2) 0.0313(4) Uani 1 d .
C1 C 0.7940(3) 0.8207(2) 1.2849(3) 0.0356(6) Uani 1 d .
H1A H 0.7244(3) 0.8662(2) 1.2931(3) 0.043 Uiso 1 calc R
C2 C 0.7777(3) 0.7321(2) 0.9844(2) 0.0274(5) Uani 1 d .
H2A H 0.6802(3) 0.7325(2) 1.0254(2) 0.033 Uiso 1 calc R
H2B H 0.8278(3) 0.7878(2) 1.0003(2) 0.033 Uiso 1 calc R
C3 C 0.7342(3) 0.7234(2) 0.8436(2) 0.0343(5) Uani 1 d .
H3A H 0.8296(3) 0.7208(2) 0.8000(2) 0.041 Uiso 1 calc R
H3B H 0.6746(3) 0.6707(2) 0.8252(2) 0.041 Uiso 1 calc R
C4 C 0.6091(4) 0.7923(2) 0.6652(3) 0.0370(6) Uani 1 d .
H4A H 0.5462(4) 0.8419(2) 0.6382(3) 0.056 Uiso 1 calc R
H4B H 0.5509(4) 0.7410(2) 0.6391(3) 0.056 Uiso 1 calc R
H4C H 0.7065(4) 0.7935(2) 0.6260(3) 0.056 Uiso 1 calc R
C5 C 0.7325(3) 0.52041(15) 1.1499(2) 0.0264(5) Uani 1 d .
H5A H 0.7640(3) 0.54269(15) 1.2318(2) 0.032 Uiso 1 calc R
C6 C 0.6299(3) 0.4522(2) 1.1364(3) 0.0339(5) Uani 1 d .
H6A H 0.5935(3) 0.4275(2) 1.2091(3) 0.041 Uiso 1 calc R
C7 C 0.5809(3) 0.4205(2) 1.0172(3) 0.0354(6) Uani 1 d .
H7A H 0.5091(3) 0.3750(2) 1.0080(3) 0.043 Uiso 1 calc R
C8 C 0.6368(3) 0.4553(2) 0.9111(3) 0.0343(5) Uani 1 d .
H8A H 0.6033(3) 0.4331(2) 0.8295(3) 0.041 Uiso 1 calc R
C9 C 0.7409(3) 0.52192(15) 0.9234(2) 0.0281(5) Uani 1 d .
H9A H 0.7799(3) 0.54471(15) 0.8505(2) 0.034 Uiso 1 calc R
C10 C 0.7895(3) 0.55615(14) 1.0441(2) 0.0229(4) Uani 1 d .
C11 C 1.1460(3) 0.7127(2) 0.9348(2) 0.0282(5) Uani 1 d .
H11A H 1.1177(3) 0.7658(2) 0.9668(2) 0.034 Uiso 1 calc R
C12 C 1.2704(3) 0.7075(2) 0.8634(3) 0.0366(6) Uani 1 d .
H12A H 1.3265(3) 0.7570(2) 0.8468(3) 0.044 Uiso 1 calc R
C13 C 1.3137(3) 0.6307(2) 0.8160(3) 0.0417(6) Uani 1 d .
H13A H 1.3989(3) 0.6274(2) 0.7668(3) 0.050 Uiso 1 calc R
C14 C 1.2307(3) 0.5586(2) 0.8412(3) 0.0408(6) Uani 1 d .
H14A H 1.2603(3) 0.5057(2) 0.8093(3) 0.049 Uiso 1 calc R
C15 C 1.1045(3) 0.5629(2) 0.9127(2) 0.0292(5) Uani 1 d .
H15A H 1.0483(3) 0.5133(2) 0.9290(2) 0.035 Uiso 1 calc R
C16 C 1.0616(3) 0.64074(15) 0.9603(2) 0.0227(4) Uani 1 d .
C17 C 1.1594(3) 0.7109(2) 1.4568(2) 0.0254(5) Uani 1 d .
C18 C 1.0663(3) 0.6400(2) 1.4766(2) 0.0290(5) Uani 1 d .
C19 C 1.0671(3) 0.5677(2) 1.3965(3) 0.0299(5) Uani 1 d .
C20 C 1.1642(3) 0.56637(15) 1.2971(3) 0.0286(5) Uani 1 d .
C21 C 1.2610(3) 0.6371(2) 1.2765(2) 0.0254(4) Uani 1 d .
C22 C 1.2562(3) 0.70946(14) 1.3544(2) 0.0244(5) Uani 1 d .
C23 C 1.1591(4) 0.7872(2) 1.5405(3) 0.0415(6) Uani 1 d .
H23A H 1.2298(4) 0.8299(2) 1.5123(3) 0.062 Uiso 1 calc R
H23B H 1.1938(4) 0.7712(2) 1.6282(3) 0.062 Uiso 1 calc R
H23C H 1.0533(4) 0.8104(2) 1.5354(3) 0.062 Uiso 1 calc R
C24 C 0.9631(4) 0.6406(3) 1.5828(3) 0.0503(8) Uani 1 d .
H24A H 0.9069(4) 0.5870(3) 1.5835(3) 0.076 Uiso 1 calc R
H24B H 0.8881(4) 0.6870(3) 1.5696(3) 0.076 Uiso 1 calc R
H24C H 1.0275(4) 0.6483(3) 1.6639(3) 0.076 Uiso 1 calc R
C25 C 0.9811(4) 0.4889(2) 1.4268(3) 0.0490(8) Uani 1 d .
H25A H 0.9204(4) 0.5000(2) 1.4978(3) 0.073 Uiso 1 calc R
H25B H 1.0562(4) 0.4436(2) 1.4500(3) 0.073 Uiso 1 calc R
H25C H 0.9107(4) 0.4718(2) 1.3524(3) 0.073 Uiso 1 calc R
C26 C 1.1749(4) 0.4871(2) 1.2201(3) 0.0439(7) Uani 1 d .
H26A H 1.2453(4) 0.4966(2) 1.1552(3) 0.066 Uiso 1 calc R
H26B H 1.0711(4) 0.4722(2) 1.1791(3) 0.066 Uiso 1 calc R
H26C H 1.2151(4) 0.4410(2) 1.2758(3) 0.066 Uiso 1 calc R
C27 C 1.3777(3) 0.6317(2) 1.1807(3) 0.0381(6) Uani 1 d .
H27A H 1.3647(3) 0.5779(2) 1.1352(3) 0.057 Uiso 1 calc R
H27B H 1.4836(3) 0.6352(2) 1.2245(3) 0.057 Uiso 1 calc R
H27C H 1.3605(3) 0.6783(2) 1.1203(3) 0.057 Uiso 1 calc R
C28 C 1.3551(3) 0.7857(2) 1.3347(3) 0.0367(6) Uani 1 d .
H28A H 1.3367(3) 0.8291(2) 1.3969(3) 0.055 Uiso 1 calc R
H28B H 1.3276(3) 0.8078(2) 1.2490(3) 0.055 Uiso 1 calc R
H28C H 1.4654(3) 0.7696(2) 1.3455(3) 0.055 Uiso 1 calc R
B B 1.5259(4) 0.5139(2) 1.5437(3) 0.0304(5) Uani 1 d .
F1 F 1.4900(4) 0.5973(2) 1.5470(3) 0.0770(7) Uani 1 d .
F2 F 1.6650(3) 0.4992(2) 1.6169(3) 0.0788(8) Uani 1 d .
F3 F 1.4116(3) 0.4664(2) 1.5893(3) 0.0762(7) Uani 1 d .
F4 F 1.5411(4) 0.4921(2) 1.4203(2) 0.0820(8) Uani 1 d .

loop_
_atom_type_symbol
_atom_type_description
_atom_type_scat_dispersion_real
_atom_type_scat_dispersion_imag
_atom_type_scat_source
C C 0.0033 0.0016 'International Tables Vol C Tables 4.2.6.8 and 6.1.1.4'
H H 0.0000 0.0000 'International Tables Vol C Tables 4.2.6.8 and 6.1.1.4'
B B 0.0013 0.0007 'International Tables Vol C Tables 4.2.6.8 and 6.1.1.4'
O O 0.0106 0.0060 'International Tables Vol C Tables 4.2.6.8 and 6.1.1.4'
P P 0.1023 0.0942 'International Tables Vol C Tables 4.2.6.8 and 6.1.1.4'
F F 0.0171 0.0103 'International Tables Vol C Tables 4.2.6.8 and 6.1.1.4'
S S 0.1246 0.1234 'International Tables Vol C Tables 4.2.6.8 and 6.1.1.4'
Ru Ru -1.2594 0.8363 'International Tables Vol C Tables 4.2.6.8 and 6.1.1.4'

loop_
_geom_angle_atom_site_label_1
_geom_angle_atom_site_label_2
_geom_angle_atom_site_label_3
_geom_angle
C22 Ru1 C17 37.40(9)
C22 Ru1 C18 66.05(9)
C17 Ru1 C18 36.29(9)
C22 Ru1 C20 65.58(9)
C17 Ru1 C20 77.64(9)
C18 Ru1 C20 65.29(10)
C22 Ru1 C21 36.41(9)
C17 Ru1 C21 66.21(9)
C18 Ru1 C21 77.34(9)
C20 Ru1 C21 36.33(9)
C22 Ru1 C19 77.70(9)
C17 Ru1 C19 65.73(9)
C18 Ru1 C19 36.49(10)
C20 Ru1 C19 36.08(10)
C21 Ru1 C19 65.33(9)
C22 Ru1 P1 129.82(6)
C17 Ru1 P1 166.96(6)
C18 Ru1 P1 147.92(7)
C20 Ru1 P1 94.32(7)
C21 Ru1 P1 101.24(6)
C19 Ru1 P1 113.34(7)
C22 Ru1 S2 137.67(6)
C17 Ru1 S2 103.48(7)
C18 Ru1 S2 89.26(7)
C20 Ru1 S2 135.66(7)
C21 Ru1 S2 166.55(6)
C19 Ru1 S2 103.04(7)
P1 Ru1 S2 89.46(3)
C22 Ru1 S1 90.17(6)
C17 Ru1 S1 91.31(6)
C18 Ru1 S1 118.48(7)
C20 Ru1 S1 152.28(7)
C21 Ru1 S1 115.96(6)
C19 Ru1 S1 154.94(7)
P1 Ru1 S1 91.31(2)
S2 Ru1 S1 71.41(2)
C16 P1 C10 106.56(11)
C16 P1 C2 103.38(11)
C10 P1 C2 102.25(12)
C16 P1 Ru1 111.98(8)
C10 P1 Ru1 116.14(8)
C2 P1 Ru1 115.22(8)
C1 S1 Ru1 88.06(9)
C1 S2 Ru1 88.68(10)
C4 O1 C3 112.0(2)
S2 C1 S1 111.71(14)
C3 C2 P1 117.8(2)
O1 C3 C2 109.2(2)
C10 C5 C6 120.5(2)
C7 C6 C5 120.1(2)
C6 C7 C8 120.0(2)
C7 C8 C9 120.4(2)
C8 C9 C10 120.2(2)
C5 C10 C9 118.6(2)
C5 C10 P1 118.9(2)
C9 C10 P1 122.2(2)
C16 C11 C12 120.7(2)
C13 C12 C11 120.6(2)
C14 C13 C12 119.1(2)
C13 C14 C15 120.9(3)
C16 C15 C14 119.5(2)
C15 C16 C11 119.1(2)
C15 C16 P1 122.7(2)
C11 C16 P1 118.0(2)
C18 C17 C22 119.2(2)
C18 C17 C23 121.0(2)
C22 C17 C23 119.8(2)
C18 C17 Ru1 72.46(13)
C22 C17 Ru1 70.77(13)
C23 C17 Ru1 128.5(2)
C17 C18 C19 120.6(2)
C17 C18 C24 119.9(3)
C19 C18 C24 119.4(3)
C17 C18 Ru1 71.24(13)
C19 C18 Ru1 72.33(14)
C24 C18 Ru1 128.6(2)
C20 C19 C18 119.8(2)
C20 C19 C25 119.5(3)
C18 C19 C25 120.2(3)
C20 C19 Ru1 72.23(13)
C18 C19 Ru1 71.18(13)
C25 C19 Ru1 135.4(2)
C19 C20 C21 120.4(2)
C19 C20 C26 119.5(2)
C21 C20 C26 119.9(2)
C19 C20 Ru1 71.69(13)
C21 C20 Ru1 71.74(12)
C26 C20 Ru1 133.5(2)
C22 C21 C20 119.3(2)
C22 C21 C27 120.3(2)
C20 C21 C27 120.1(2)
C22 C21 Ru1 69.89(12)
C20 C21 Ru1 71.93(13)
C27 C21 Ru1 135.2(2)
C21 C22 C17 120.6(2)
C21 C22 C28 120.9(2)
C17 C22 C28 118.5(2)
C21 C22 Ru1 73.71(13)
C17 C22 Ru1 71.83(13)
C28 C22 Ru1 128.2(2)
F4 B F1 108.4(3)
F4 B F2 109.0(3)
F1 B F2 109.7(3)
F4 B F3 110.3(3)
F1 B F3 110.5(3)
F2 B F3 108.9(3)

loop_
_geom_bond_atom_site_label_1
_geom_bond_atom_site_label_2
_geom_bond_distance
Ru1 C22 2.243(2)
Ru1 C17 2.257(2)
Ru1 C18 2.273(2)
Ru1 C20 2.295(2)
Ru1 C21 2.293(2)
Ru1 C19 2.288(2)
Ru1 P1 2.3476(9)
Ru1 S2 2.3649(7)
Ru1 S1 2.3814(9)
P1 C16 1.827(2)
P1 C10 1.827(2)
P1 C2 1.847(2)
S1 C1 1.675(3)
S2 C1 1.672(3)
O1 C4 1.421(3)
O1 C3 1.405(3)
C2 C3 1.508(3)
C5 C10 1.396(3)
C5 C6 1.395(4)
C6 C7 1.384(4)
C7 C8 1.388(4)
C8 C9 1.384(4)
C9 C10 1.411(3)
C11 C16 1.396(3)
C11 C12 1.384(4)
C12 C13 1.385(5)
C13 C14 1.391(5)
C14 C15 1.398(4)
C15 C16 1.399(3)
C17 C18 1.411(4)
C17 C22 1.443(3)
C17 C23 1.502(4)
C18 C19 1.428(4)
C18 C24 1.513(4)
C19 C20 1.419(4)
C19 C25 1.507(4)
C20 C21 1.430(4)
C20 C26 1.508(4)
C21 C22 1.418(3)
C21 C27 1.512(3)
C22 C28 1.508(4)
B F4 1.375(4)
B F1 1.360(4)
B F2 1.376(4)
B F3 1.372(4)
